data_7063741
loop_
_publ_author_name
'Majee, Prakash'
'Bid, Arpita'
'Singha, Debal Kanti'
'Das, Chhatan'
'Mahata, Partha'
'Panja, Sujit Sankar'
'Mondal, Sudip Kumar'

_publ_section_title
;
 Terbium doped heterometallic metal--organic compound with carboxylate and
 imidazole-containing ligands for naked-eye detection of nitro containing
 antibiotics
;
_journal_issue 19
_journal_name_full 'New Journal of Chemistry'
_journal_page_first 7852
_journal_page_last 7860
_journal_paper_doi 10.1039/D5NJ00640F
_journal_volume 49
_journal_year 2025
_chemical_formula_sum 'C24 H14 N5 O19 Sr Y'
_chemical_formula_weight 852.93
_chemical_name_common 'Yttrium-Strontium-Organic Compound'
_space_group_crystal_system triclinic
_space_group_IT_number 2
_space_group_name_Hall '-P 1'
_space_group_name_H-M_alt 'P -1'
_atom_sites_solution_hydrogens geom
_audit_creation_method SHELXL-2018/3
_audit_update_record
;
2025-02-06 deposited with the CCDC.	2025-04-06 downloaded from the CCDC.
;
_cell_angle_alpha 81.418(4)
_cell_angle_beta 72.104(4)
_cell_angle_gamma 88.928(5)
_cell_formula_units_Z 2
_cell_length_a 10.0461(13)
_cell_length_b 10.2685(14)
_cell_length_c 16.065(2)
_cell_measurement_reflns_used 6814
_cell_measurement_temperature 273(2)
_cell_measurement_theta_max 27.158
_cell_measurement_theta_min 2.131
_cell_volume 1558.7(4)
_computing_cell_refinement 'SAINT (Bruker, 2018)'
_computing_data_collection 'APEX3 (Bruker, 2018)'
_computing_data_reduction SAINTPLUS
_computing_molecular_graphics 'Ortep-3 for Windows (Farrugia, 1999) and CAMERON (Watkin et al., 1993)'
_computing_publication_material 'PLATON (Spek, 2003)'
_computing_structure_refinement 'SHELXL-2018/3 (Sheldrick, 2018)'
_computing_structure_solution 'SHELXT 2014/5 (Sheldrick, 2014)'
_diffrn_ambient_temperature 273(2)
_diffrn_measured_fraction_theta_full 0.988
_diffrn_measured_fraction_theta_max 0.986
_diffrn_measurement_device_type 'Bruker D8-Quest photon counting detector'
_diffrn_measurement_method '\f and \w scans'
_diffrn_radiation_type MoK\a
_diffrn_radiation_wavelength 0.71073
_diffrn_reflns_av_R_equivalents 0.0648
_diffrn_reflns_av_unetI/netI 0.0421
_diffrn_reflns_Laue_measured_fraction_full 0.988
_diffrn_reflns_Laue_measured_fraction_max 0.986
_diffrn_reflns_limit_h_max 12
_diffrn_reflns_limit_h_min -12
_diffrn_reflns_limit_k_max 13
_diffrn_reflns_limit_k_min -13
_diffrn_reflns_limit_l_max 20
_diffrn_reflns_limit_l_min -20
_diffrn_reflns_number 51332
_diffrn_reflns_point_group_measured_fraction_full 0.988
_diffrn_reflns_point_group_measured_fraction_max 0.986
_diffrn_reflns_theta_full 25.242
_diffrn_reflns_theta_max 27.158
_diffrn_reflns_theta_min 2.131
_diffrn_source 'fine-focus sealed tube'
_exptl_absorpt_coefficient_mu 3.657
_exptl_absorpt_correction_T_max 0.898
_exptl_absorpt_correction_T_min 0.711
_exptl_absorpt_correction_type multi-scan
_exptl_absorpt_process_details '(SADABS; Sheldrick, 1996)'
_exptl_crystal_colour Colourless
_exptl_crystal_density_diffrn 1.817
_exptl_crystal_description Plate-shaped
_exptl_crystal_F_000 844
_exptl_crystal_size_max 0.100
_exptl_crystal_size_mid 0.080
_exptl_crystal_size_min 0.030
_refine_diff_density_max 2.016
_refine_diff_density_min -1.054
_refine_diff_density_rms 0.141
_refine_ls_extinction_method none
_refine_ls_goodness_of_fit_ref 1.091
_refine_ls_hydrogen_treatment constr
_refine_ls_matrix_type full
_refine_ls_number_parameters 460
_refine_ls_number_reflns 6814
_refine_ls_number_restraints 0
_refine_ls_restrained_S_all 1.091
_refine_ls_R_factor_all 0.0807
_refine_ls_R_factor_gt 0.0694
_refine_ls_shift/su_max 0.000
_refine_ls_shift/su_mean 0.000
_refine_ls_structure_factor_coef Fsqd
_refine_ls_weighting_details 'w=1/[\s^2^(Fo^2^)+(0.0591P)^2^+12.9486P] where P=(Fo^2^+2Fc^2^)/3'
_refine_ls_weighting_scheme calc
_refine_ls_wR_factor_gt 0.1774
_refine_ls_wR_factor_ref 0.1832
_reflns_Friedel_coverage 0.000
_reflns_number_gt 5821
_reflns_number_total 6814
_reflns_threshold_expression 'I > 2\s(I)'
_cod_data_source_file d5nj00640f2.cif
_cod_data_source_block shelx
_cod_depositor_comments 'Adding full bibliography for 7063741.cif.'
_cod_database_code 7063741
_shelx_shelxl_version_number 2018/3
_shelx_space_group_comment
;
The symmetry employed for this shelxl refinement is uniquely defined
by the following loop, which should always be used as a source of
symmetry information in preference to the above space-group names.
They are only intended as comments.
;
_shelx_estimated_absorpt_t_min 0.711
_shelx_estimated_absorpt_t_max 0.898

loop_
_space_group_symop_operation_xyz
'x, y, z'
'-x, -y, -z'

loop_
_atom_site_label
_atom_site_type_symbol
_atom_site_fract_x
_atom_site_fract_y
_atom_site_fract_z
_atom_site_U_iso_or_equiv
_atom_site_adp_type
_atom_site_occupancy
_atom_site_site_symmetry_order
_atom_site_calc_flag
_atom_site_refinement_flags_posn
_atom_site_refinement_flags_adp
_atom_site_refinement_flags_occupancy
_atom_site_disorder_assembly
_atom_site_disorder_group
Y1 Y 0.48862(6) 0.33994(6) 0.76666(4) 0.02440(16) Uani 1 1 d . . . . .
Sr1 Sr -0.05308(7) 0.59388(8) 0.88131(4) 0.0449(2) Uani 1 1 d . . . . .
O9 O 0.7035(4) 0.4374(4) 0.7682(3) 0.0330(10) Uani 1 1 d . . . . .
O11 O 0.2826(5) 0.4441(5) 0.7494(3) 0.0381(11) Uani 1 1 d . . . . .
O10 O 0.8424(5) 0.6118(5) 0.7543(3) 0.0347(10) Uani 1 1 d . . . . .
O7 O 0.3790(5) 0.4212(5) 0.9048(3) 0.0374(11) Uani 1 1 d . . . . .
O5 O 0.6418(5) 0.1625(5) 0.7390(3) 0.0391(11) Uani 1 1 d . . . . .
O1 O 0.6063(5) 0.3975(5) 0.6124(3) 0.0403(11) Uani 1 1 d . . . . .
O3 O 0.3015(5) 0.1806(5) 0.8426(3) 0.0366(10) Uani 1 1 d . . . . .
O12 O 0.1542(5) 0.6217(5) 0.7424(4) 0.0440(12) Uani 1 1 d . . . . .
N3 N 0.5037(5) 0.5824(5) 0.7375(3) 0.0262(10) Uani 1 1 d . . . . .
O8 O 0.3200(5) 0.3977(6) 1.0515(3) 0.0514(14) Uani 1 1 d . . . . .
N1 N 0.4010(6) 0.2209(5) 0.6705(4) 0.0309(11) Uani 1 1 d . . . . .
C7 C 0.5750(7) 0.3438(6) 0.5551(4) 0.0316(13) Uani 1 1 d . . . . .
O6 O 0.7841(7) 0.0133(6) 0.7760(4) 0.0578(16) Uani 1 1 d . . . . .
N2 N 0.5500(6) 0.2261(5) 0.8968(3) 0.0309(11) Uani 1 1 d . . . . .
C8 C 0.3967(7) 0.3653(7) 0.9781(4) 0.0342(15) Uani 1 1 d . . . . .
O4 O 0.1430(6) 0.0333(6) 0.8430(4) 0.0604(16) Uani 1 1 d . . . . .
C15 C 0.2658(6) 0.5658(7) 0.7396(4) 0.0327(14) Uani 1 1 d . . . . .
O14 O -0.0424(7) 0.8424(6) 0.8346(6) 0.074(2) Uani 1 1 d . . . . .
C19 C 0.6321(7) 0.7833(7) 0.7164(4) 0.0346(14) Uani 1 1 d . . . . .
H19 H 0.715071 0.826891 0.711506 0.042 Uiso 1 1 calc R U . . .
C20 C 0.6213(6) 0.6481(6) 0.7331(4) 0.0261(12) Uani 1 1 d . . . . .
C9 C 0.4980(8) 0.2633(7) 0.9762(4) 0.0388(15) Uani 1 1 d . . . . .
O2 O 0.6448(8) 0.3665(8) 0.4730(4) 0.086(3) Uani 1 1 d . . . . .
N4 N 0.8427(9) 0.5571(8) 0.4421(6) 0.065(2) Uani 1 1 d . . . . .
H4A H 0.775373 0.504649 0.444598 0.078 Uiso 1 1 calc R U . . .
C16 C 0.3945(6) 0.6514(6) 0.7278(4) 0.0296(13) Uani 1 1 d . . . . .
C21 C 0.7331(6) 0.5600(6) 0.7530(4) 0.0272(12) Uani 1 1 d . . . . .
C2 C 0.2901(7) 0.1380(6) 0.7052(5) 0.0341(14) Uani 1 1 d . . . . .
C1 C 0.2397(7) 0.1156(7) 0.8044(5) 0.0371(15) Uani 1 1 d . . . . .
C6 C 0.4583(8) 0.2477(7) 0.5831(5) 0.0409(16) Uani 1 1 d . . . . .
C18 C 0.5171(8) 0.8538(7) 0.7068(5) 0.0390(15) Uani 1 1 d . . . . .
H18 H 0.521854 0.945387 0.696025 0.047 Uiso 1 1 calc R U . . .
O13 O -0.1117(9) 0.3566(7) 0.8621(5) 0.082(2) Uani 1 1 d . . . . .
C14 C 0.6957(8) 0.0976(6) 0.7936(5) 0.0372(15) Uani 1 1 d . . . . .
C13 C 0.6424(9) 0.1300(7) 0.8861(5) 0.0415(16) Uani 1 1 d . . . . .
C17 C 0.3968(7) 0.7874(7) 0.7135(5) 0.0390(15) Uani 1 1 d . . . . .
H17 H 0.318040 0.832916 0.708443 0.047 Uiso 1 1 calc R U . . .
C3 C 0.2318(8) 0.0782(7) 0.6524(5) 0.0436(17) Uani 1 1 d . . . . .
H3 H 0.153917 0.021591 0.677232 0.052 Uiso 1 1 calc R U . . .
N5 N 0.9730(10) 0.6868(10) 0.4771(7) 0.083(3) Uani 1 1 d . . . . .
H5A H 1.005691 0.733265 0.507128 0.099 Uiso 1 1 calc R U . . .
O200 O 0.0744(11) 0.7908(9) 0.6032(6) 0.101(3) Uani 1 1 d . . . . .
C4 C 0.2927(10) 0.1050(9) 0.5616(6) 0.060(2) Uani 1 1 d . . . . .
H4 H 0.256323 0.065610 0.524476 0.073 Uiso 1 1 calc R U . . .
C5 C 0.4062(10) 0.1892(10) 0.5267(6) 0.060(2) Uani 1 1 d . . . . .
H5 H 0.448133 0.207223 0.465782 0.072 Uiso 1 1 calc R U . . .
C10 C 0.5345(13) 0.2078(10) 1.0476(5) 0.071(3) Uani 1 1 d . . . . .
H10 H 0.495530 0.235082 1.102413 0.085 Uiso 1 1 calc R U . . .
C22 C 0.8589(11) 0.6017(12) 0.5081(6) 0.075(3) Uani 1 1 d . . . . .
H22 H 0.803508 0.580489 0.566748 0.089 Uiso 1 1 calc R U . . .
C24 C 0.9444(11) 0.6030(11) 0.3683(7) 0.070(3) Uani 1 1 d . . . . .
H24 H 0.956670 0.582301 0.312056 0.085 Uiso 1 1 calc R U . . .
O300 O 0.8755(17) 0.0217(13) 0.5828(7) 0.189(8) Uani 1 1 d . . . . .
C12 C 0.6842(13) 0.0673(9) 0.9563(6) 0.075(3) Uani 1 1 d . . . . .
H12 H 0.746500 -0.001302 0.948854 0.091 Uiso 1 1 calc R U . . .
C23 C 1.0228(12) 0.6819(11) 0.3899(7) 0.073(3) Uani 1 1 d . . . . .
H23 H 1.101622 0.728133 0.351008 0.088 Uiso 1 1 calc R U . . .
C11 C 0.6314(17) 0.1092(11) 1.0367(7) 0.103(5) Uani 1 1 d . . . . .
H11 H 0.660740 0.071300 1.084189 0.124 Uiso 1 1 calc R U . . .
O16 O -0.1675(9) 0.4041(13) 1.0607(6) 0.136(5) Uani 1 1 d . . . . .
O100 O -0.0464(15) 0.1230(14) 0.9782(11) 0.173(6) Uani 1 1 d . . . . .
O15A O -0.0854(12) 0.7507(14) 1.0119(9) 0.067(4) Uani 0.5 1 d . . P . .
O15B O -0.0836(10) 0.6272(11) 1.0468(7) 0.043(2) Uani 0.5 1 d . . P . .

loop_
_atom_site_aniso_label
_atom_site_aniso_U_11
_atom_site_aniso_U_22
_atom_site_aniso_U_33
_atom_site_aniso_U_23
_atom_site_aniso_U_13
_atom_site_aniso_U_12
Y1 0.0206(3) 0.0275(3) 0.0256(3) -0.0065(2) -0.0065(2) -0.0030(2)
Sr1 0.0243(3) 0.0834(6) 0.0290(3) -0.0076(3) -0.0108(3) -0.0122(3)
O9 0.025(2) 0.036(2) 0.040(2) -0.007(2) -0.0126(19) -0.0020(18)
O11 0.026(2) 0.034(2) 0.059(3) -0.005(2) -0.021(2) -0.0021(18)
O10 0.024(2) 0.048(3) 0.034(2) -0.003(2) -0.0135(19) -0.0110(19)
O7 0.027(2) 0.050(3) 0.037(3) -0.018(2) -0.0065(19) 0.004(2)
O5 0.041(3) 0.043(3) 0.038(3) -0.016(2) -0.015(2) 0.012(2)
O1 0.041(3) 0.049(3) 0.031(2) -0.005(2) -0.012(2) -0.010(2)
O3 0.034(2) 0.041(3) 0.033(2) -0.005(2) -0.0064(19) -0.014(2)
O12 0.021(2) 0.054(3) 0.058(3) -0.011(3) -0.013(2) 0.009(2)
N3 0.021(2) 0.029(2) 0.029(3) -0.008(2) -0.007(2) -0.0022(19)
O8 0.033(3) 0.085(4) 0.034(3) -0.025(3) 0.001(2) -0.002(3)
N1 0.030(3) 0.034(3) 0.032(3) -0.010(2) -0.013(2) 0.001(2)
C7 0.045(4) 0.033(3) 0.015(3) 0.004(2) -0.011(3) -0.010(3)
O6 0.070(4) 0.051(3) 0.063(4) -0.029(3) -0.029(3) 0.028(3)
N2 0.037(3) 0.026(2) 0.026(3) -0.001(2) -0.004(2) -0.005(2)
C8 0.037(3) 0.048(4) 0.014(3) -0.003(2) -0.003(2) -0.028(3)
O4 0.056(4) 0.065(4) 0.057(4) -0.002(3) -0.015(3) -0.036(3)
C15 0.019(3) 0.045(4) 0.034(3) -0.011(3) -0.006(2) -0.001(3)
O14 0.057(4) 0.056(4) 0.133(7) -0.037(4) -0.054(4) 0.012(3)
C19 0.034(3) 0.038(3) 0.033(3) -0.008(3) -0.010(3) -0.013(3)
C20 0.024(3) 0.033(3) 0.021(3) -0.009(2) -0.003(2) -0.006(2)
C9 0.044(4) 0.040(4) 0.026(3) -0.001(3) -0.003(3) -0.005(3)
O2 0.099(6) 0.122(6) 0.027(3) -0.007(3) -0.004(3) -0.058(5)
N4 0.064(5) 0.065(5) 0.069(5) -0.014(4) -0.021(4) -0.006(4)
C16 0.023(3) 0.035(3) 0.032(3) -0.009(3) -0.008(2) 0.000(2)
C21 0.024(3) 0.039(3) 0.018(3) -0.006(2) -0.004(2) -0.007(2)
C2 0.037(3) 0.028(3) 0.044(4) -0.007(3) -0.020(3) 0.001(3)
C1 0.033(3) 0.036(3) 0.045(4) -0.008(3) -0.014(3) -0.009(3)
C6 0.045(4) 0.047(4) 0.032(3) -0.003(3) -0.014(3) -0.010(3)
C18 0.045(4) 0.030(3) 0.043(4) -0.008(3) -0.015(3) 0.000(3)
O13 0.094(6) 0.060(4) 0.088(5) 0.011(4) -0.035(5) 0.008(4)
C14 0.043(4) 0.026(3) 0.044(4) -0.010(3) -0.014(3) 0.002(3)
C13 0.059(5) 0.027(3) 0.037(4) -0.005(3) -0.013(3) 0.004(3)
C17 0.035(4) 0.039(4) 0.046(4) -0.011(3) -0.016(3) 0.007(3)
C3 0.049(4) 0.040(4) 0.051(4) -0.008(3) -0.028(4) -0.005(3)
N5 0.079(6) 0.100(7) 0.103(7) -0.062(6) -0.055(6) 0.019(5)
O200 0.158(9) 0.086(6) 0.072(5) -0.005(4) -0.056(6) -0.016(6)
C4 0.075(6) 0.068(6) 0.053(5) -0.011(4) -0.038(5) -0.018(5)
C5 0.073(6) 0.074(6) 0.039(4) -0.008(4) -0.024(4) -0.023(5)
C10 0.115(9) 0.062(6) 0.027(4) -0.003(4) -0.011(5) 0.023(6)
C22 0.065(6) 0.105(9) 0.039(5) -0.004(5) -0.002(4) 0.027(6)
C24 0.078(7) 0.081(7) 0.053(5) -0.017(5) -0.016(5) -0.014(6)
O300 0.283(17) 0.170(11) 0.069(6) -0.030(7) 0.026(8) -0.154(12)
C12 0.129(10) 0.046(5) 0.050(5) -0.003(4) -0.030(6) 0.038(6)
C23 0.071(7) 0.071(6) 0.063(6) -0.010(5) 0.000(5) -0.012(5)
C11 0.203(15) 0.069(7) 0.041(5) 0.003(5) -0.050(7) 0.058(8)
O16 0.079(5) 0.271(13) 0.120(7) -0.144(9) -0.073(5) 0.108(7)
O100 0.145(12) 0.166(13) 0.202(15) -0.022(11) -0.045(11) -0.001(10)
O15A 0.041(6) 0.087(10) 0.077(9) -0.056(8) -0.003(6) 0.008(6)
O15B 0.023(5) 0.052(6) 0.058(7) -0.008(5) -0.020(4) 0.005(4)

loop_
_atom_type_symbol
_atom_type_description
_atom_type_scat_dispersion_real
_atom_type_scat_dispersion_imag
_atom_type_scat_source
C C 0.0033 0.0016 'International Tables Vol C Tables 4.2.6.8 and 6.1.1.4'
H H 0.0000 0.0000 'International Tables Vol C Tables 4.2.6.8 and 6.1.1.4'
N N 0.0061 0.0033 'International Tables Vol C Tables 4.2.6.8 and 6.1.1.4'
O O 0.0106 0.0060 'International Tables Vol C Tables 4.2.6.8 and 6.1.1.4'
Sr Sr -1.5307 3.2498 'International Tables Vol C Tables 4.2.6.8 and 6.1.1.4'
Y Y -2.7962 3.5667 'International Tables Vol C Tables 4.2.6.8 and 6.1.1.4'

loop_
_geom_angle_atom_site_label_1
_geom_angle_atom_site_label_2
_geom_angle_atom_site_label_3
_geom_angle
_geom_angle_site_symmetry_1
_geom_angle_site_symmetry_3
_geom_angle_publ_flag
O5 Y1 O1 78.54(18) . . ?
O5 Y1 O11 147.38(17) . . ?
O1 Y1 O11 90.73(18) . . ?
O5 Y1 O9 79.01(16) . . ?
O1 Y1 O9 78.67(16) . . ?
O11 Y1 O9 129.36(15) . . ?
O5 Y1 O3 88.24(18) . . ?
O1 Y1 O3 129.89(16) . . ?
O11 Y1 O3 75.13(17) . . ?
O9 Y1 O3 145.82(16) . . ?
O5 Y1 O7 128.94(17) . . ?
O1 Y1 O7 145.86(18) . . ?
O11 Y1 O7 74.88(17) . . ?
O9 Y1 O7 86.80(16) . . ?
O3 Y1 O7 76.80(16) . . ?
O5 Y1 N3 137.68(17) . . ?
O1 Y1 N3 73.95(17) . . ?
O11 Y1 N3 64.86(16) . . ?
O9 Y1 N3 64.61(15) . . ?
O3 Y1 N3 134.06(17) . . ?
O7 Y1 N3 71.91(17) . . ?
O5 Y1 N1 75.68(17) . . ?
O1 Y1 N1 65.37(17) . . ?
O11 Y1 N1 71.86(17) . . ?
O9 Y1 N1 139.21(17) . . ?
O3 Y1 N1 64.53(17) . . ?
O7 Y1 N1 133.92(17) . . ?
N3 Y1 N1 118.82(17) . . ?
O5 Y1 N2 64.70(17) . . ?
O1 Y1 N2 136.05(18) . . ?
O11 Y1 N2 133.19(18) . . ?
O9 Y1 N2 71.65(17) . . ?
O3 Y1 N2 74.22(17) . . ?
O7 Y1 N2 64.26(17) . . ?
N3 Y1 N2 118.39(17) . . ?
N1 Y1 N2 122.69(17) . . ?
O12 Sr1 O14 78.4(2) . . ?
O12 Sr1 O10 74.80(15) . 1_455 ?
O14 Sr1 O10 79.19(19) . 1_455 ?
O12 Sr1 O8 146.87(17) . 2_567 ?
O14 Sr1 O8 89.6(2) . 2_567 ?
O10 Sr1 O8 72.65(16) 1_455 2_567 ?
O12 Sr1 O13 92.8(2) . . ?
O14 Sr1 O13 151.2(2) . . ?
O10 Sr1 O13 72.0(2) 1_455 . ?
O8 Sr1 O13 83.0(2) 2_567 . ?
O12 Sr1 O15B 132.8(2) . . ?
O14 Sr1 O15B 90.3(3) . . ?
O10 Sr1 O15B 148.1(2) 1_455 . ?
O8 Sr1 O15B 77.3(2) 2_567 . ?
O13 Sr1 O15B 114.8(3) . . ?
O12 Sr1 O16 75.7(2) . 2_567 ?
O14 Sr1 O16 93.7(3) . 2_567 ?
O10 Sr1 O16 150.4(2) 1_455 2_567 ?
O8 Sr1 O16 136.5(2) 2_567 2_567 ?
O13 Sr1 O16 110.9(3) . 2_567 ?
O15B Sr1 O16 59.3(3) . 2_567 ?
O12 Sr1 O15A 122.1(3) . . ?
O14 Sr1 O15A 62.6(4) . . ?
O10 Sr1 O15A 130.5(3) 1_455 . ?
O8 Sr1 O15A 76.6(3) 2_567 . ?
O13 Sr1 O15A 140.6(4) . . ?
O15B Sr1 O15A 27.8(4) . . ?
O16 Sr1 O15A 66.8(3) 2_567 . ?
O12 Sr1 O15B 88.8(2) . 2_567 ?
O14 Sr1 O15B 144.7(2) . 2_567 ?
O10 Sr1 O15B 129.1(2) 1_455 2_567 ?
O8 Sr1 O15B 116.7(2) 2_567 2_567 ?
O13 Sr1 O15B 60.9(3) . 2_567 ?
O15B Sr1 O15B 74.5(4) . 2_567 ?
O16 Sr1 O15B 51.1(3) 2_567 2_567 ?
O15A Sr1 O15B 99.2(4) . 2_567 ?
O12 Sr1 O16 140.08(18) . . ?
O14 Sr1 O16 135.1(2) . . ?
O10 Sr1 O16 124.62(19) 1_455 . ?
O8 Sr1 O16 67.40(18) 2_567 . ?
O13 Sr1 O16 66.6(2) . . ?
O15B Sr1 O16 48.4(3) . . ?
O16 Sr1 O16 80.4(4) 2_567 . ?
O15A Sr1 O16 74.5(4) . . ?
O15B Sr1 O16 51.5(2) 2_567 . ?
O12 Sr1 C15 18.38(16) . . ?
O14 Sr1 C15 91.2(2) . . ?
O10 Sr1 C15 90.01(15) 1_455 . ?
O8 Sr1 C15 162.18(16) 2_567 . ?
O13 Sr1 C15 87.9(2) . . ?
O15B Sr1 C15 120.5(2) . . ?
O16 Sr1 C15 61.2(2) 2_567 . ?
O15A Sr1 C15 119.2(3) . . ?
O15B Sr1 C15 70.9(2) 2_567 . ?
O16 Sr1 C15 122.40(18) . . ?
O12 Sr1 Sr1 113.15(12) . 2_567 ?
O14 Sr1 Sr1 122.61(17) . 2_567 ?
O10 Sr1 Sr1 157.35(11) 1_455 2_567 ?
O8 Sr1 Sr1 99.40(13) 2_567 2_567 ?
O13 Sr1 Sr1 86.15(17) . 2_567 ?
O15B Sr1 Sr1 39.2(2) . 2_567 ?
O16 Sr1 Sr1 44.1(3) 2_567 2_567 ?
O15A Sr1 Sr1 64.8(3) . 2_567 ?
O15B Sr1 Sr1 35.3(2) 2_567 2_567 ?
O16 Sr1 Sr1 36.25(14) . 2_567 ?
C15 Sr1 Sr1 95.16(12) . 2_567 ?
C21 O9 Y1 125.2(4) . . ?
C15 O11 Y1 125.2(4) . . ?
C21 O10 Sr1 128.5(4) . 1_655 ?
C8 O7 Y1 121.5(4) . . ?
C14 O5 Y1 126.0(4) . . ?
C7 O1 Y1 122.1(4) . . ?
C1 O3 Y1 124.2(4) . . ?
C15 O12 Sr1 121.7(5) . . ?
C16 N3 C20 118.7(5) . . ?
C16 N3 Y1 120.5(4) . . ?
C20 N3 Y1 120.8(4) . . ?
C8 O8 Sr1 131.8(4) . 2_567 ?
C6 N1 C2 120.2(6) . . ?
C6 N1 Y1 119.2(4) . . ?
C2 N1 Y1 120.4(4) . . ?
O1 C7 O2 122.4(6) . . ?
O1 C7 C6 119.3(6) . . ?
O2 C7 C6 118.2(6) . . ?
C9 N2 C13 119.3(6) . . ?
C9 N2 Y1 121.3(5) . . ?
C13 N2 Y1 119.3(4) . . ?
O8 C8 O7 119.3(7) . . ?
O8 C8 C9 121.2(6) . . ?
O7 C8 C9 119.4(6) . . ?
O12 C15 O11 126.3(6) . . ?
O12 C15 C16 117.9(6) . . ?
O11 C15 C16 115.7(5) . . ?
O12 C15 Sr1 39.9(3) . . ?
O11 C15 Sr1 102.7(4) . . ?
C16 C15 Sr1 125.8(4) . . ?
C20 C19 C18 118.9(6) . . ?
C20 C19 H19 120.5 . . ?
C18 C19 H19 120.5 . . ?
N3 C20 C19 121.6(6) . . ?
N3 C20 C21 113.8(5) . . ?
C19 C20 C21 124.5(5) . . ?
N2 C9 C10 122.9(7) . . ?
N2 C9 C8 113.0(6) . . ?
C10 C9 C8 124.1(7) . . ?
C22 N4 C24 110.7(9) . . ?
C22 N4 H4A 124.7 . . ?
C24 N4 H4A 124.7 . . ?
N3 C16 C17 122.7(6) . . ?
N3 C16 C15 113.4(5) . . ?
C17 C16 C15 123.8(6) . . ?
O10 C21 O9 126.0(6) . . ?
O10 C21 C20 118.5(6) . . ?
O9 C21 C20 115.5(5) . . ?
N1 C2 C3 121.6(7) . . ?
N1 C2 C1 113.8(5) . . ?
C3 C2 C1 124.6(6) . . ?
O4 C1 O3 124.7(7) . . ?
O4 C1 C2 118.6(6) . . ?
O3 C1 C2 116.7(6) . . ?
N1 C6 C5 121.0(7) . . ?
N1 C6 C7 113.8(6) . . ?
C5 C6 C7 125.2(7) . . ?
C17 C18 C19 119.4(6) . . ?
C17 C18 H18 120.3 . . ?
C19 C18 H18 120.3 . . ?
O6 C14 O5 125.1(7) . . ?
O6 C14 C13 120.0(7) . . ?
O5 C14 C13 114.8(6) . . ?
N2 C13 C12 121.3(7) . . ?
N2 C13 C14 114.7(6) . . ?
C12 C13 C14 123.9(7) . . ?
C18 C17 C16 118.6(6) . . ?
C18 C17 H17 120.7 . . ?
C16 C17 H17 120.7 . . ?
C2 C3 C4 118.1(7) . . ?
C2 C3 H3 121.0 . . ?
C4 C3 H3 121.0 . . ?
C23 N5 C22 105.3(8) . . ?
C23 N5 H5A 127.4 . . ?
C22 N5 H5A 127.4 . . ?
C5 C4 C3 119.9(7) . . ?
C5 C4 H4 120.0 . . ?
C3 C4 H4 120.0 . . ?
C4 C5 C6 119.2(8) . . ?
C4 C5 H5 120.4 . . ?
C6 C5 H5 120.4 . . ?
C9 C10 C11 118.1(8) . . ?
C9 C10 H10 121.0 . . ?
C11 C10 H10 121.0 . . ?
N4 C22 N5 107.5(9) . . ?
N4 C22 H22 126.3 . . ?
N5 C22 H22 126.3 . . ?
C23 C24 N4 106.9(9) . . ?
C23 C24 H24 126.6 . . ?
N4 C24 H24 126.6 . . ?
C11 C12 C13 118.2(9) . . ?
C11 C12 H12 120.9 . . ?
C13 C12 H12 120.9 . . ?
C24 C23 N5 109.7(10) . . ?
C24 C23 H23 125.2 . . ?
N5 C23 H23 125.2 . . ?
C12 C11 C10 120.2(9) . . ?
C12 C11 H11 119.9 . . ?
C10 C11 H11 119.9 . . ?
Sr1 O16 Sr1 99.6(4) 2_567 . ?
O15B O15A Sr1 71.2(7) . . ?
O15A O15B Sr1 81.0(7) . . ?
O15A O15B Sr1 151.7(8) . 2_567 ?
Sr1 O15B Sr1 105.5(4) . 2_567 ?

loop_
_geom_bond_atom_site_label_1
_geom_bond_atom_site_label_2
_geom_bond_distance
_geom_bond_site_symmetry_2
_geom_bond_publ_flag
Y1 O5 2.367(5) . ?
Y1 O1 2.382(5) . ?
Y1 O11 2.384(4) . ?
Y1 O9 2.405(4) . ?
Y1 O3 2.410(4) . ?
Y1 O7 2.419(4) . ?
Y1 N3 2.463(5) . ?
Y1 N1 2.469(5) . ?
Y1 N2 2.480(5) . ?
Sr1 O12 2.525(5) . ?
Sr1 O14 2.545(7) . ?
Sr1 O10 2.549(4) 1_455 ?
Sr1 O8 2.570(5) 2_567 ?
Sr1 O13 2.602(8) . ?
Sr1 O15B 2.654(11) . ?
Sr1 O16 2.656(7) 2_567 ?
Sr1 O15A 2.769(11) . ?
Sr1 O15B 2.907(10) 2_567 ?
Sr1 O16 3.129(13) . ?
Sr1 C15 3.348(6) . ?
Sr1 Sr1 4.4300(14) 2_567 ?
O9 C21 1.269(8) . ?
O11 C15 1.251(8) . ?
O10 C21 1.237(7) . ?
O7 C8 1.293(8) . ?
O5 C14 1.269(8) . ?
O1 C7 1.260(7) . ?
O3 C1 1.256(8) . ?
O12 C15 1.241(8) . ?
N3 C16 1.330(8) . ?
N3 C20 1.350(7) . ?
O8 C8 1.282(8) . ?
N1 C6 1.331(9) . ?
N1 C2 1.337(8) . ?
C7 O2 1.277(8) . ?
C7 C6 1.462(9) . ?
O6 C14 1.228(9) . ?
N2 C9 1.332(8) . ?
N2 C13 1.335(9) . ?
C8 C9 1.443(11) . ?
O4 C1 1.244(8) . ?
C15 C16 1.525(8) . ?
C19 C20 1.374(9) . ?
C19 C18 1.388(10) . ?
C19 H19 0.9300 . ?
C20 C21 1.508(9) . ?
C9 C10 1.353(11) . ?
N4 C22 1.271(13) . ?
N4 C24 1.333(13) . ?
N4 H4A 0.8600 . ?
C16 C17 1.381(9) . ?
C2 C3 1.384(9) . ?
C2 C1 1.498(10) . ?
C6 C5 1.387(10) . ?
C18 C17 1.366(10) . ?
C18 H18 0.9300 . ?
C14 C13 1.503(10) . ?
C13 C12 1.388(11) . ?
C17 H17 0.9300 . ?
C3 C4 1.384(12) . ?
C3 H3 0.9300 . ?
N5 C23 1.344(14) . ?
N5 C22 1.372(15) . ?
N5 H5A 0.8600 . ?
C4 C5 1.365(12) . ?
C4 H4 0.9300 . ?
C5 H5 0.9300 . ?
C10 C11 1.384(15) . ?
C10 H10 0.9300 . ?
C22 H22 0.9300 . ?
C24 C23 1.293(14) . ?
C24 H24 0.9300 . ?
C12 C11 1.368(14) . ?
C12 H12 0.9300 . ?
C23 H23 0.9300 . ?
C11 H11 0.9300 . ?
O15A O15B 1.309(17) . ?
